data_7048260
loop_
_publ_author_name
'Chen, Peng Yun'
'Wu, Ming Ze'
'Liu, Zhong Yi'
'Tian, Li'
'Zhang, Yi Quan'

_publ_section_title
;
 Slow relaxation of the magnetization observed in mononuclear Ln-radical
 compounds with D<sub>4d</sub> geometry configurations.
;
_journal_issue 2
_journal_name_full 'Dalton transactions (Cambridge, England : 2003)'
_journal_page_first 558
_journal_page_last 565
_journal_paper_doi 10.1039/c8dt03809k
_journal_volume 48
_journal_year 2019
_chemical_formula_moiety '2(C25 H18 F18 N4 O8 Tb)'
_chemical_formula_sum 'C50 H36 F36 N8 O16 Tb2'
_chemical_formula_weight 2006.71
_space_group_crystal_system monoclinic
_space_group_IT_number 14
_space_group_name_Hall '-P 2ybc'
_space_group_name_H-M_alt 'P 1 21/c 1'
_symmetry_space_group_name_Hall '-P 2ybc'
_symmetry_space_group_name_H-M 'P 1 21/c 1'
_atom_sites_solution_hydrogens geom
_audit_block_doi 10.5517/ccdc.csd.cc2051js
_audit_creation_date 2018-07-21
_audit_creation_method
;
Olex2 1.2
(compiled 2018.05.29 svn.r3508 for OlexSys, GUI svn.r5506)
;
_audit_update_record
;
2018-07-22 deposited with the CCDC.
2018-11-19 downloaded from the CCDC.
;
_cell_angle_alpha 90
_cell_angle_beta 108.609(5)
_cell_angle_gamma 90
_cell_formula_units_Z 4
_cell_length_a 22.4759(11)
_cell_length_b 17.6489(7)
_cell_length_c 18.5888(9)
_cell_measurement_reflns_used 5392
_cell_measurement_temperature 135.00(10)
_cell_measurement_theta_max 73.4240
_cell_measurement_theta_min 3.4860
_cell_volume 6988.2(6)
_computing_cell_refinement 'CrysAlisPro 1.171.39.32a (Rigaku OD, 2017)'
_computing_data_collection 'CrysAlisPro 1.171.39.32a (Rigaku OD, 2017)'
_computing_data_reduction 'CrysAlisPro 1.171.39.32a (Rigaku OD, 2017)'
_computing_molecular_graphics 'Olex2 (Dolomanov et al., 2009)'
_computing_publication_material 'Olex2 (Dolomanov et al., 2009)'
_computing_structure_refinement 'XL (Sheldrick, 2008)'
_computing_structure_solution 'ShelXT (Sheldrick, 2015)'
_diffrn_ambient_environment N~2~
_diffrn_ambient_temperature 135.00(10)
_diffrn_detector 'CCD plate'
_diffrn_detector_area_resol_mean 5.2740
_diffrn_detector_type AtlasS2
_diffrn_measured_fraction_theta_full 0.992
_diffrn_measured_fraction_theta_max 0.992
_diffrn_measurement_details
;
List of Runs (angles in degrees, time in seconds):

  # Type    Start    End  Width  t~exp~   \w     \q     \k     \f   Frames
#--------------------------------------------------------------------------
  1  \w   -114.00 -23.00   1.00    5.05    --  -41.11 -38.00-150.00   91
  2  \w    -95.00 -50.00   1.00    5.05    --  -41.11 125.00  60.00   45
  3  \w    -68.00  32.00   1.00    5.05    --  -41.11  57.00   0.00  100
  4  \w     81.00 111.00   1.00   25.20    --  107.08  45.00 120.00   30
  5  \w     82.00 127.00   1.00   25.20    --  107.08  30.00-150.00   45
  6  \w     30.00  77.00   1.00   25.20    --  107.08 -95.00-150.00   47
  7  \w     83.00 171.00   1.00   25.20    --  107.08  32.00  85.00   88
  8  \w     86.00 174.00   1.00   25.20    --  107.08  30.00  30.00   88
  9  \w    125.00 178.00   1.00   25.20    --  107.08  45.00 120.00   53
 10  \w     26.00  97.00   1.00   25.20    --  107.08 -95.00-120.00   71
 11  \w     35.00  84.00   1.00   25.20    --  107.08 -77.00 -90.00   49
;
_diffrn_measurement_device 'four-circle diffractometer'
_diffrn_measurement_device_type 'SuperNova, Dual, Cu at home/near, AtlasS2'
_diffrn_measurement_method '\w scans'
_diffrn_orient_matrix_type 'CrysAlisPro convention (1999,Acta A55,543-557)'
_diffrn_orient_matrix_UB_11 0.0544009000
_diffrn_orient_matrix_UB_12 0.0367100000
_diffrn_orient_matrix_UB_13 0.0627724000
_diffrn_orient_matrix_UB_21 -0.0413908000
_diffrn_orient_matrix_UB_22 0.0035202000
_diffrn_orient_matrix_UB_23 0.0521026000
_diffrn_orient_matrix_UB_31 0.0235244000
_diffrn_orient_matrix_UB_32 -0.0791144000
_diffrn_orient_matrix_UB_33 0.0315334000
_diffrn_radiation_monochromator mirror
_diffrn_radiation_probe x-ray
_diffrn_radiation_type CuK\a
_diffrn_radiation_wavelength 1.54184
_diffrn_reflns_av_R_equivalents 0.0680
_diffrn_reflns_av_unetI/netI 0.0879
_diffrn_reflns_Laue_measured_fraction_full 0.992
_diffrn_reflns_Laue_measured_fraction_max 0.992
_diffrn_reflns_limit_h_max 26
_diffrn_reflns_limit_h_min -22
_diffrn_reflns_limit_k_max 18
_diffrn_reflns_limit_k_min -20
_diffrn_reflns_limit_l_max 16
_diffrn_reflns_limit_l_min -22
_diffrn_reflns_number 25840
_diffrn_reflns_point_group_measured_fraction_full 0.992
_diffrn_reflns_point_group_measured_fraction_max 0.992
_diffrn_reflns_theta_full 67.079
_diffrn_reflns_theta_max 67.079
_diffrn_reflns_theta_min 3.545
_diffrn_source 'micro-focus sealed X-ray tube'
_diffrn_source_type 'SuperNova (Cu) X-ray Source'
_exptl_absorpt_coefficient_mu 11.339
_exptl_absorpt_correction_T_max 1.00000
_exptl_absorpt_correction_T_min 0.07784
_exptl_absorpt_correction_type multi-scan
_exptl_absorpt_process_details
;
CrysAlisPro 1.171.39.32a (Rigaku Oxford Diffraction, 2017)
Empirical absorption correction using spherical harmonics,
 implemented in SCALE3 ABSPACK scaling algorithm.
;
_exptl_crystal_colour violet
_exptl_crystal_colour_primary violet
_exptl_crystal_density_diffrn 1.907
_exptl_crystal_description block
_exptl_crystal_F_000 3896
_exptl_crystal_size_max 0.25
_exptl_crystal_size_mid 0.22
_exptl_crystal_size_min 0.2
_refine_diff_density_max 5.923
_refine_diff_density_min -3.770
_refine_diff_density_rms 0.226
_refine_ls_extinction_method none
_refine_ls_goodness_of_fit_ref 1.047
_refine_ls_hydrogen_treatment constr
_refine_ls_matrix_type full
_refine_ls_number_parameters 1027
_refine_ls_number_reflns 12378
_refine_ls_number_restraints 90
_refine_ls_restrained_S_all 1.055
_refine_ls_R_factor_all 0.1449
_refine_ls_R_factor_gt 0.1074
_refine_ls_shift/su_max 0.001
_refine_ls_shift/su_mean 0.000
_refine_ls_structure_factor_coef Fsqd
_refine_ls_weighting_details 'w=1/[\s^2^(Fo^2^)+(0.1726P)^2^+72.9543P] where P=(Fo^2^+2Fc^2^)/3'
_refine_ls_weighting_scheme calc
_refine_ls_wR_factor_gt 0.2835
_refine_ls_wR_factor_ref 0.3215
_reflns_Friedel_coverage 0.000
_reflns_number_gt 7941
_reflns_number_total 12378
_reflns_threshold_expression 'I > 2\s(I)'
_cod_data_source_file c8dt03809k2.cif
_cod_data_source_block a171113d
_cod_depositor_comments 'Adding full bibliography for 7048260--7048262.cif.'
_cod_database_code 7048260
_shelx_shelxl_version_number 2018/3
_shelx_space_group_comment
;
The symmetry employed for this shelxl refinement is uniquely defined
by the following loop, which should always be used as a source of
symmetry information in preference to the above space-group names.
They are only intended as comments.
;
_reflns_odcompleteness_completeness 99.57
_reflns_odcompleteness_iscentric 1
_reflns_odcompleteness_theta 66.97
_olex2_refinement_description
;
1. Fixed Uiso
 At 1.2 times of:
  All C(H) groups, All N(H) groups
 At 1.5 times of:
  All C(H,H,H) groups
2. Restrained distances
 F22-C40 = F22'-C40 = F24-C40 = F24'-C40 = F23-C40 = F23'-C40
 1.35 with sigma of 0.01
 F22-F24 \\sim F24-F23
 with sigma of 0.005
 F23-F22 \\sim F22-F24
 with sigma of 0.005
 F22'-F24' \\sim F24'-F23'
 with sigma of 0.005
 F23'-F22' \\sim F22'-F24'
 with sigma of 0.005
3. Uiso/Uaniso restraints and constraints
Uanis(F23') \\sim Ueq, Uanis(F23) \\sim Ueq, Uanis(F22) \\sim Ueq, Uanis(F22')
\\sim Ueq, Uanis(F24') \\sim Ueq, Uanis(F24) \\sim Ueq, Uanis(F14) \\sim Ueq,
Uanis(F18) \\sim Ueq, Uanis(F15) \\sim Ueq, Uanis(F11) \\sim Ueq, Uanis(F3)
\\sim Ueq, Uanis(F26) \\sim Ueq: with sigma of 0.005 and sigma for terminal
atoms of 0.005
Uanis(F10) \\sim Ueq: with sigma of 0.005 and sigma for terminal atoms of 0.005
Uanis(F22) = Uanis(F22')
Uanis(F23') = Uanis(F23)
Uanis(F24') = Uanis(F24)
4. Others
 Sof(F22')=Sof(F23')=Sof(F24')=1-FVAR(1)
 Sof(F22)=Sof(F23)=Sof(F24)=FVAR(1)
5.a Aromatic/amide H refined with riding coordinates:
 N8(H8), N4(H4), C43(H43), C13(H13), C34(H34), C48(H48), C18(H18), C23(H23),
 C9(H9), C38(H38), C10(H10), C35(H35)
5.b Idealised Me refined as rotating group:
 C31(H31A,H31B,H31C), C7(H7A,H7B,H7C), C5(H5A,H5B,H5C), C29(H29A,H29B,H29C),
 C30(H30A,H30B,H30C), C4(H4A,H4B,H4C), C32(H32A,H32B,H32C), C6(H6A,H6B,H6C)
;
_olex2_submission_special_instructions 'No special instructions were received'
_oxdiff_exptl_absorpt_empirical_details
;
Empirical correction (ABSPACK) includes:
- Absorption correction using spherical harmonics
- Frame scaling
;
_oxdiff_exptl_absorpt_empirical_full_max 6.249
_oxdiff_exptl_absorpt_empirical_full_min 0.357

loop_
_space_group_symop_operation_xyz
'x, y, z'
'-x, y+1/2, -z+1/2'
'-x, -y, -z'
'x, -y-1/2, z-1/2'

loop_
_atom_site_label
_atom_site_type_symbol
_atom_site_fract_x
_atom_site_fract_y
_atom_site_fract_z
_atom_site_U_iso_or_equiv
_atom_site_adp_type
_atom_site_occupancy
_atom_site_site_symmetry_order
_atom_site_calc_flag
_atom_site_refinement_flags_posn
_atom_site_refinement_flags_adp
_atom_site_refinement_flags_occupancy
_atom_site_disorder_assembly
_atom_site_disorder_group
Tb2 Tb 0.24410(3) 0.58378(4) 0.37369(4) 0.0254(2) Uani 1 1 d . . . . .
Tb1 Tb 0.75490(3) 0.91194(4) 0.63050(4) 0.0256(2) Uani 1 1 d . . . . .
F27 F 0.1449(4) 0.3460(4) 0.3996(5) 0.045(2) Uani 1 1 d . . . . .
F6 F 0.8707(4) 1.0470(5) 0.8707(5) 0.054(2) Uani 1 1 d . . . . .
F30 F 0.1107(4) 0.7274(5) 0.4882(5) 0.050(2) Uani 1 1 d . . . . .
F21 F 0.3329(4) 0.4591(6) 0.6434(5) 0.059(2) Uani 1 1 d . . . . .
F4 F 0.9401(4) 0.9628(5) 0.9175(5) 0.054(2) Uani 1 1 d . . . . .
O4 O 0.8161(4) 0.9595(5) 0.7489(5) 0.034(2) Uani 1 1 d . . . . .
O7 O 0.6948(4) 1.0164(5) 0.6491(5) 0.035(2) Uani 1 1 d . . . . .
O8 O 0.6609(4) 0.8642(5) 0.6403(5) 0.0327(19) Uani 1 1 d . . . . .
F19 F 0.2335(4) 0.4571(5) 0.5981(5) 0.052(2) Uani 1 1 d . . . . .
O6 O 0.6861(4) 0.9515(5) 0.5121(4) 0.0310(19) Uani 1 1 d . . . . .
O14 O 0.1606(4) 0.6369(5) 0.4064(5) 0.036(2) Uani 1 1 d . . . . .
O13 O 0.1714(4) 0.4853(5) 0.3693(5) 0.035(2) Uani 1 1 d . . . . .
O15 O 0.2123(4) 0.5406(5) 0.2486(4) 0.034(2) Uani 1 1 d . . . . .
F20 F 0.2785(5) 0.5368(5) 0.6858(4) 0.056(2) Uani 1 1 d . . . . .
O16 O 0.2116(4) 0.6890(5) 0.2934(5) 0.0300(18) Uani 1 1 d . . . . .
F9 F 0.7105(5) 0.6652(5) 0.4864(6) 0.059(2) Uani 1 1 d . . . . .
F29 F 0.0452(5) 0.6419(5) 0.4946(6) 0.061(2) Uani 1 1 d . . . . .
O3 O 0.7847(4) 0.8093(5) 0.7151(5) 0.0315(19) Uani 1 1 d . . . . .
F35 F 0.1975(5) 0.7990(5) 0.1344(5) 0.064(3) Uani 1 1 d . . . . .
F1 F 0.8477(5) 0.6732(5) 0.7512(5) 0.061(3) Uani 1 1 d . . . . .
F7 F 0.7815(5) 0.7153(5) 0.4482(6) 0.061(2) Uani 1 1 d . . . . .
F8 F 0.6866(5) 0.7097(5) 0.3730(5) 0.069(3) Uani 1 1 d . . . . .
N8 N 0.2759(5) 0.3963(6) 0.3637(6) 0.032(2) Uani 1 1 d . . . . .
H8 H 0.238441 0.389586 0.365146 0.039 Uiso 1 1 calc R . . . .
F31 F 0.1736(5) 0.4671(5) 0.1095(6) 0.070(3) Uani 1 1 d . . . . .
O5 O 0.7396(4) 0.8095(5) 0.5445(5) 0.036(2) Uani 1 1 d . . . . .
O9 O 0.3335(4) 0.6127(5) 0.3416(6) 0.038(2) Uani 1 1 d . . . . .
F12 F 0.6247(5) 1.0397(5) 0.3934(6) 0.067(3) Uani 1 1 d . . . . .
O11 O 0.2675(4) 0.5324(5) 0.4961(5) 0.036(2) Uani 1 1 d . . . . .
F28 F 0.0351(4) 0.6989(6) 0.3892(5) 0.062(3) Uani 1 1 d . . . . .
F16 F 0.5504(4) 0.7869(6) 0.5730(6) 0.068(3) Uani 1 1 d . . . . .
O1 O 0.8519(4) 0.8792(5) 0.6251(6) 0.039(2) Uani 1 1 d . . . . .
F3 F 0.8841(5) 0.7081(6) 0.8668(6) 0.072(3) Uani 1 1 d . U . . .
O12 O 0.2936(4) 0.6785(5) 0.4603(5) 0.040(2) Uani 1 1 d . . . . .
F25 F 0.0584(4) 0.3891(5) 0.3237(6) 0.067(3) Uani 1 1 d . . . . .
F13 F 0.5617(5) 1.1195(6) 0.5920(8) 0.085(4) Uani 1 1 d . . . . .
F15 F 0.6555(5) 1.1566(6) 0.6326(7) 0.076(3) Uani 1 1 d . U . . .
F33 F 0.2724(5) 0.4730(7) 0.1576(6) 0.077(3) Uani 1 1 d . . . . .
F17 F 0.5720(4) 0.7901(5) 0.6919(6) 0.061(2) Uani 1 1 d . . . . .
F2 F 0.7859(6) 0.6904(6) 0.8154(6) 0.075(3) Uani 1 1 d . . . . .
N5 N 0.3897(5) 0.5841(6) 0.3565(6) 0.032(2) Uani 1 1 d . . . . .
N7 N 0.3041(5) 0.4638(6) 0.3699(6) 0.035(2) Uani 1 1 d . . . . .
F10 F 0.5888(6) 0.9440(7) 0.3255(7) 0.092(4) Uani 1 1 d . U . . .
F18 F 0.5016(5) 0.8630(6) 0.6236(6) 0.070(3) Uani 1 1 d . U . . .
N1 N 0.9043(5) 0.9105(6) 0.6229(6) 0.033(2) Uani 1 1 d . . . . .
F5 F 0.9380(5) 1.0199(7) 0.8152(6) 0.081(3) Uani 1 1 d . . . . .
F36 F 0.1297(5) 0.7933(6) 0.1908(8) 0.090(4) Uani 1 1 d . . . . .
N2 N 0.9738(5) 0.9930(7) 0.6136(7) 0.043(3) Uani 1 1 d . . . . .
N4 N 0.7850(6) 1.0997(6) 0.6020(6) 0.042(3) Uani 1 1 d . . . . .
H4 H 0.746609 1.107853 0.599298 0.050 Uiso 1 1 calc R . . . .
O10 O 0.4969(5) 0.4413(7) 0.4034(8) 0.064(3) Uani 1 1 d . . . . .
F34 F 0.2221(7) 0.8316(5) 0.2486(6) 0.084(4) Uani 1 1 d . . . . .
F32 F 0.2250(7) 0.5471(6) 0.0668(5) 0.086(4) Uani 1 1 d . . . . .
F14 F 0.6079(6) 1.1218(8) 0.7094(8) 0.097(4) Uani 1 1 d . U . . .
N3 N 0.8107(6) 1.0296(6) 0.6078(6) 0.037(3) Uani 1 1 d . . . . .
O2 O 0.9993(5) 1.0533(6) 0.6065(7) 0.060(3) Uani 1 1 d . . . . .
N6 N 0.4677(6) 0.5036(7) 0.3840(8) 0.049(3) Uani 1 1 d . . . . .
F26 F 0.0728(6) 0.3850(7) 0.4425(7) 0.081(3) Uani 1 1 d . U . . .
C43 C 0.1017(6) 0.5341(7) 0.4298(7) 0.033(3) Uani 1 1 d . . . . .
H43 H 0.072567 0.520286 0.453447 0.040 Uiso 1 1 calc R . . . .
C47 C 0.2159(5) 0.5712(8) 0.1899(7) 0.033(3) Uani 1 1 d . . . . .
C37 C 0.2849(6) 0.5590(7) 0.5607(7) 0.030(3) Uani 1 1 d . . . . .
C44 C 0.1168(6) 0.6103(7) 0.4285(7) 0.030(3) Uani 1 1 d . . . . .
C13 C 0.8669(6) 0.8552(7) 0.8224(7) 0.035(3) Uani 1 1 d . . . . .
H13 H 0.899493 0.841257 0.865511 0.042 Uiso 1 1 calc R . . . .
C14 C 0.8565(5) 0.9304(8) 0.8025(7) 0.029(3) Uani 1 1 d . . . . .
C28 C 0.4978(6) 0.5745(8) 0.3726(8) 0.042(3) Uani 1 1 d . . . . .
C22 C 0.6380(7) 1.0242(8) 0.6423(7) 0.037(3) Uani 1 1 d . . . . .
C34 C 0.3137(8) 0.3397(6) 0.3547(8) 0.041(4) Uani 1 1 d . . . . .
H34 H 0.304332 0.288211 0.349838 0.049 Uiso 1 1 calc R . . . .
C1 C 0.9141(6) 0.9833(7) 0.6148(8) 0.034(3) Uani 1 1 d . . . . .
C36 C 0.2824(7) 0.5020(9) 0.6234(8) 0.041(3) Uani 1 1 d . . . . .
C49 C 0.2069(6) 0.7015(8) 0.2251(8) 0.037(3) Uani 1 1 d . . . . .
C19 C 0.6584(6) 0.9199(8) 0.4512(6) 0.032(3) Uani 1 1 d . . . . .
C31 C 0.5135(7) 0.5631(9) 0.2978(9) 0.048(4) Uani 1 1 d . . . . .
H31A H 0.541791 0.521132 0.303550 0.072 Uiso 1 1 calc GR . . . .
H31B H 0.532781 0.608151 0.286663 0.072 Uiso 1 1 calc GR . . . .
H31C H 0.475529 0.552898 0.257072 0.072 Uiso 1 1 calc GR . . . .
C48 C 0.2138(7) 0.6484(9) 0.1735(8) 0.045(3) Uani 1 1 d . . . . .
H48 H 0.217188 0.664506 0.127301 0.053 Uiso 1 1 calc R . . . .
C45 C 0.0767(7) 0.6697(8) 0.4514(8) 0.040(3) Uani 1 1 d . . . . .
C42 C 0.1277(6) 0.4781(7) 0.3979(7) 0.032(3) Uani 1 1 d . . . . .
C15 C 0.9016(7) 0.9915(9) 0.8516(8) 0.043(3) Uani 1 1 d . . . . .
C18 C 0.6671(7) 0.8479(8) 0.4266(9) 0.047(4) Uani 1 1 d . . . . .
H18 H 0.644720 0.832359 0.377560 0.056 Uiso 1 1 calc R . . . .
C12 C 0.8279(6) 0.7999(8) 0.7770(7) 0.034(3) Uani 1 1 d . . . . .
F22 F 0.3532(8) 0.7704(10) 0.6360(6) 0.065(4) Uani 0.574(11) 1 d D U P A 1
C8 C 0.8707(6) 1.0432(7) 0.6081(8) 0.035(3) Uani 1 1 d . . . . .
C33 C 0.3620(6) 0.4495(7) 0.3654(8) 0.034(3) Uani 1 1 d . . . . .
C26 C 0.4043(6) 0.5108(7) 0.3693(7) 0.031(3) Uani 1 1 d . . . . .
C23 C 0.5944(6) 0.9673(8) 0.6348(8) 0.040(3) Uani 1 1 d . . . . .
H23 H 0.553099 0.980821 0.628730 0.048 Uiso 1 1 calc R . . . .
C24 C 0.6088(6) 0.8920(8) 0.6356(8) 0.036(3) Uani 1 1 d . . . . .
C21 C 0.6148(8) 1.1064(9) 0.6436(10) 0.050(4) Uani 1 1 d . . . . .
C7 C 1.0517(7) 0.9287(9) 0.7146(9) 0.055(4) Uani 1 1 d . . . . .
H7A H 1.080921 0.969434 0.718562 0.083 Uiso 1 1 calc GR . . . .
H7B H 1.074294 0.882452 0.731317 0.083 Uiso 1 1 calc GR . . . .
H7C H 1.025921 0.939629 0.745710 0.083 Uiso 1 1 calc GR . . . .
C2 C 0.9572(6) 0.8605(9) 0.6202(8) 0.038(3) Uani 1 1 d . . . . .
C3 C 1.0102(6) 0.9203(8) 0.6320(8) 0.039(3) Uani 1 1 d . . . . .
C39 C 0.3121(6) 0.6835(8) 0.5314(8) 0.037(3) Uani 1 1 d . . . . .
F11 F 0.5582(6) 0.9692(8) 0.4181(8) 0.105(4) Uani 1 1 d . U . . .
C9 C 0.8246(9) 1.1538(8) 0.6011(10) 0.054(4) Uani 1 1 d . . . . .
H9 H 0.816033 1.205428 0.598955 0.064 Uiso 1 1 calc R . . . .
C20 C 0.6086(7) 0.9712(12) 0.3977(10) 0.062(5) Uani 1 1 d . . . . .
C38 C 0.3085(7) 0.6312(9) 0.5855(8) 0.042(3) Uani 1 1 d . . . . .
H38 H 0.321504 0.643587 0.636829 0.051 Uiso 1 1 calc R . . . .
C16 C 0.7207(8) 0.7233(8) 0.4448(9) 0.049(4) Uani 1 1 d . . . . .
C41 C 0.1012(7) 0.3988(9) 0.3933(10) 0.052(4) Uani 1 1 d . . . . .
C17 C 0.7098(6) 0.7987(7) 0.4760(7) 0.032(3) Uani 1 1 d . . . . .
C50 C 0.1883(8) 0.7830(9) 0.2001(9) 0.050(4) Uani 1 1 d . . . . .
C27 C 0.4449(6) 0.6351(8) 0.3661(8) 0.038(3) Uani 1 1 d . . . . .
C10 C 0.8799(8) 1.1223(9) 0.6037(9) 0.049(4) Uani 1 1 d . . . . .
H10 H 0.916219 1.147111 0.602828 0.058 Uiso 1 1 calc R . . . .
C5 C 0.9690(7) 0.7996(9) 0.6822(10) 0.052(4) Uani 1 1 d . . . . .
H5A H 0.974504 0.823334 0.730384 0.078 Uiso 1 1 calc GR . . . .
H5B H 1.006161 0.771496 0.684512 0.078 Uiso 1 1 calc GR . . . .
H5C H 0.933742 0.765766 0.670577 0.078 Uiso 1 1 calc GR . . . .
C29 C 0.4517(7) 0.6797(9) 0.4367(10) 0.052(4) Uani 1 1 d . . . . .
H29A H 0.413470 0.706821 0.431313 0.077 Uiso 1 1 calc GR . . . .
H29B H 0.485695 0.714939 0.444920 0.077 Uiso 1 1 calc GR . . . .
H29C H 0.460173 0.645831 0.479251 0.077 Uiso 1 1 calc GR . . . .
C35 C 0.3689(7) 0.3737(8) 0.3543(8) 0.042(3) Uani 1 1 d . . . . .
H35 H 0.403739 0.349968 0.347867 0.051 Uiso 1 1 calc R . . . .
C11 C 0.8382(8) 0.7179(8) 0.8031(9) 0.047(4) Uani 1 1 d . . . . .
F23 F 0.3914(6) 0.7789(10) 0.5451(9) 0.076(4) Uani 0.574(11) 1 d D U P A 1
C25 C 0.5576(7) 0.8328(9) 0.6315(11) 0.052(4) Uani 1 1 d . . . . .
C40 C 0.3400(5) 0.7599(7) 0.5611(5) 0.052(4) Uani 1 1 d D . . . .
C30 C 0.4300(8) 0.6881(10) 0.3001(10) 0.053(4) Uani 1 1 d . . . . .
H30A H 0.424895 0.659751 0.254372 0.080 Uiso 1 1 calc GR . . . .
H30B H 0.463717 0.723679 0.307420 0.080 Uiso 1 1 calc GR . . . .
H30C H 0.391871 0.714806 0.295926 0.080 Uiso 1 1 calc GR . . . .
C4 C 0.9351(7) 0.8235(9) 0.5429(9) 0.048(4) Uani 1 1 d . . . . .
H4A H 0.894099 0.802288 0.534344 0.073 Uiso 1 1 calc GR . . . .
H4B H 0.963844 0.784013 0.540663 0.073 Uiso 1 1 calc GR . . . .
H4C H 0.933336 0.860681 0.504570 0.073 Uiso 1 1 calc GR . . . .
C32 C 0.5568(7) 0.5872(10) 0.4377(9) 0.056(4) Uani 1 1 d . . . . .
H32A H 0.547342 0.586209 0.484484 0.084 Uiso 1 1 calc GR . . . .
H32B H 0.574436 0.635542 0.432053 0.084 Uiso 1 1 calc GR . . . .
H32C H 0.586544 0.547940 0.438176 0.084 Uiso 1 1 calc GR . . . .
C6 C 1.0502(8) 0.9094(11) 0.5801(11) 0.066(5) Uani 1 1 d . . . . .
H6A H 1.023416 0.906212 0.528323 0.099 Uiso 1 1 calc GR . . . .
H6B H 1.074089 0.863464 0.593626 0.099 Uiso 1 1 calc GR . . . .
H6C H 1.078300 0.951559 0.585600 0.099 Uiso 1 1 calc GR . . . .
C46 C 0.2211(9) 0.5149(9) 0.1298(8) 0.053(4) Uani 1 1 d . . . . .
F24 F 0.2980(7) 0.8161(9) 0.5297(9) 0.074(4) Uani 0.574(11) 1 d D U P A 1
F22' F 0.3199(10) 0.7918(12) 0.6143(10) 0.065(4) Uani 0.426(11) 1 d D U P A 2
F23' F 0.4028(6) 0.7494(14) 0.5960(12) 0.076(4) Uani 0.426(11) 1 d D U P A 2
F24' F 0.3372(11) 0.8141(11) 0.5097(11) 0.074(4) Uani 0.426(11) 1 d D U P A 2

loop_
_atom_site_aniso_label
_atom_site_aniso_U_11
_atom_site_aniso_U_22
_atom_site_aniso_U_33
_atom_site_aniso_U_23
_atom_site_aniso_U_13
_atom_site_aniso_U_12
Tb2 0.0273(4) 0.0219(4) 0.0255(4) -0.0008(3) 0.0062(3) -0.0015(3)
Tb1 0.0251(4) 0.0217(4) 0.0274(4) 0.0012(3) 0.0048(3) 0.0024(3)
F27 0.052(5) 0.027(4) 0.055(5) 0.002(4) 0.014(4) 0.000(3)
F6 0.061(5) 0.035(4) 0.057(5) -0.010(4) 0.006(4) -0.002(4)
F30 0.062(5) 0.042(5) 0.050(5) -0.019(4) 0.026(4) -0.007(4)
F21 0.057(5) 0.067(6) 0.056(5) 0.024(5) 0.022(4) 0.019(5)
F4 0.048(5) 0.056(5) 0.039(4) -0.004(4) -0.015(4) 0.000(4)
O4 0.032(5) 0.027(4) 0.034(5) -0.013(4) -0.002(4) -0.001(4)
O7 0.034(5) 0.029(5) 0.042(5) -0.001(4) 0.011(4) 0.005(4)
O8 0.023(4) 0.030(4) 0.042(5) 0.011(4) 0.005(4) 0.008(4)
F19 0.064(6) 0.054(5) 0.042(5) 0.001(4) 0.022(4) -0.015(4)
O6 0.028(4) 0.038(5) 0.022(4) 0.013(4) 0.001(3) 0.009(4)
O14 0.042(5) 0.020(4) 0.048(5) 0.003(4) 0.019(4) -0.004(4)
O13 0.042(5) 0.027(4) 0.038(5) -0.007(4) 0.015(4) -0.003(4)
O15 0.050(5) 0.034(5) 0.014(4) -0.006(4) 0.005(4) -0.004(4)
F20 0.094(7) 0.058(5) 0.027(4) -0.007(4) 0.034(4) -0.009(5)
O16 0.034(5) 0.028(4) 0.026(4) 0.000(4) 0.008(4) -0.002(4)
F9 0.086(7) 0.041(5) 0.053(5) -0.003(4) 0.025(5) -0.008(4)
F29 0.085(7) 0.040(5) 0.077(6) -0.002(5) 0.053(6) 0.002(4)
O3 0.034(5) 0.029(4) 0.027(4) -0.003(4) 0.003(4) -0.001(4)
F35 0.110(8) 0.052(5) 0.035(4) 0.022(4) 0.029(5) -0.002(5)
F1 0.091(7) 0.046(5) 0.048(5) 0.004(4) 0.025(5) 0.022(5)
F7 0.071(6) 0.053(6) 0.066(6) -0.005(5) 0.031(5) 0.003(4)
F8 0.108(8) 0.045(5) 0.034(5) -0.011(4) -0.006(5) 0.004(5)
N8 0.040(6) 0.019(5) 0.039(6) -0.005(4) 0.014(5) -0.007(4)
F31 0.082(7) 0.048(5) 0.067(6) -0.025(5) 0.008(5) -0.002(5)
O5 0.029(5) 0.045(5) 0.024(4) 0.000(4) -0.007(4) 0.004(4)
O9 0.022(5) 0.032(5) 0.059(6) 0.005(4) 0.012(4) -0.002(4)
F12 0.077(7) 0.042(5) 0.062(6) 0.016(5) -0.007(5) 0.011(5)
O11 0.045(5) 0.034(5) 0.025(4) -0.003(4) 0.006(4) 0.000(4)
F28 0.056(6) 0.074(7) 0.044(5) -0.003(5) -0.001(4) 0.030(5)
F16 0.055(6) 0.064(6) 0.079(7) -0.039(6) 0.012(5) -0.015(5)
O1 0.026(5) 0.022(4) 0.070(7) 0.001(4) 0.019(4) 0.001(3)
F3 0.083(5) 0.056(4) 0.060(4) 0.007(4) 0.002(4) 0.006(4)
O12 0.045(6) 0.042(5) 0.028(5) -0.002(4) 0.002(4) -0.006(4)
F25 0.047(5) 0.046(5) 0.089(7) -0.021(5) -0.007(5) -0.009(4)
F13 0.050(6) 0.044(6) 0.130(10) 0.006(6) -0.015(6) 0.013(4)
F15 0.072(5) 0.060(5) 0.095(5) 0.000(4) 0.022(4) 0.003(4)
F33 0.071(7) 0.089(8) 0.070(7) -0.006(6) 0.023(5) 0.041(6)
F17 0.064(6) 0.046(5) 0.079(7) 0.004(5) 0.033(5) -0.008(4)
F2 0.132(10) 0.043(5) 0.064(6) 0.011(5) 0.050(7) 0.000(6)
N5 0.029(6) 0.045(7) 0.019(5) -0.005(4) 0.004(4) -0.005(5)
N7 0.038(6) 0.028(6) 0.038(6) -0.006(5) 0.011(5) -0.011(5)
F10 0.096(5) 0.081(5) 0.081(5) 0.001(4) 0.004(4) 0.009(4)
F18 0.055(4) 0.064(4) 0.087(5) -0.009(4) 0.018(4) 0.000(3)
N1 0.033(6) 0.028(6) 0.034(6) -0.005(4) 0.007(5) -0.002(4)
F5 0.083(7) 0.104(9) 0.060(6) -0.011(6) 0.027(6) -0.050(7)
F36 0.061(7) 0.066(7) 0.154(12) 0.051(8) 0.048(7) 0.023(5)
N2 0.042(7) 0.033(6) 0.050(7) 0.000(5) 0.009(5) -0.004(5)
N4 0.061(8) 0.036(6) 0.032(6) 0.018(5) 0.021(6) 0.007(5)
O10 0.037(6) 0.055(7) 0.103(10) 0.023(7) 0.026(6) 0.014(5)
F34 0.145(11) 0.040(5) 0.054(6) 0.000(5) 0.011(7) -0.020(6)
F32 0.162(12) 0.065(7) 0.040(5) 0.006(5) 0.048(7) 0.014(7)
F14 0.113(6) 0.087(5) 0.094(5) -0.006(4) 0.037(4) 0.021(4)
N3 0.057(7) 0.034(6) 0.021(5) 0.003(5) 0.016(5) -0.001(5)
O2 0.048(6) 0.049(7) 0.083(8) 0.015(6) 0.022(6) -0.010(5)
N6 0.041(7) 0.043(7) 0.063(8) 0.014(6) 0.018(6) 0.008(6)
F26 0.093(5) 0.074(5) 0.087(5) -0.004(4) 0.046(4) -0.010(4)
C43 0.033(7) 0.036(7) 0.031(6) 0.003(6) 0.010(5) -0.005(5)
C47 0.016(6) 0.044(7) 0.030(7) -0.008(6) -0.005(5) -0.005(5)
C37 0.034(7) 0.025(6) 0.029(6) 0.001(5) 0.009(5) 0.005(5)
C44 0.035(7) 0.030(6) 0.022(6) -0.001(5) 0.006(5) -0.001(5)
C13 0.040(8) 0.033(7) 0.031(7) -0.001(6) 0.008(6) 0.008(6)
C14 0.009(5) 0.048(7) 0.024(6) -0.006(5) -0.005(5) 0.003(5)
C28 0.033(7) 0.047(8) 0.043(8) 0.007(7) 0.010(6) -0.004(6)
C22 0.043(8) 0.036(7) 0.030(7) 0.005(6) 0.009(6) 0.001(6)
C34 0.071(10) 0.008(6) 0.038(7) -0.007(5) 0.009(7) -0.011(6)
C1 0.044(8) 0.018(6) 0.042(7) -0.008(5) 0.014(6) -0.004(5)
C36 0.046(8) 0.045(8) 0.033(7) 0.001(6) 0.014(6) 0.002(7)
C49 0.022(6) 0.037(7) 0.048(8) 0.016(6) 0.005(6) -0.004(5)
C19 0.024(6) 0.054(8) 0.009(5) 0.001(5) -0.005(5) -0.004(5)
C31 0.046(9) 0.054(9) 0.046(8) -0.005(7) 0.020(7) -0.002(7)
C48 0.054(9) 0.048(9) 0.034(7) 0.000(6) 0.019(7) -0.004(7)
C45 0.043(8) 0.034(7) 0.041(8) 0.007(6) 0.011(6) -0.005(6)
C42 0.033(7) 0.027(6) 0.033(6) 0.003(5) 0.006(5) -0.010(5)
C15 0.043(8) 0.047(8) 0.033(7) -0.003(6) 0.005(6) -0.006(7)
C18 0.034(8) 0.040(8) 0.050(9) 0.004(7) -0.009(7) -0.005(6)
C12 0.033(7) 0.040(7) 0.030(7) 0.003(6) 0.012(6) 0.014(6)
F22 0.070(5) 0.061(5) 0.063(5) -0.006(3) 0.018(3) -0.003(3)
C8 0.036(7) 0.024(6) 0.045(7) 0.004(6) 0.014(6) -0.007(5)
C33 0.034(7) 0.016(6) 0.051(8) -0.001(6) 0.013(6) 0.009(5)
C26 0.044(8) 0.020(6) 0.027(6) 0.000(5) 0.008(5) 0.007(5)
C23 0.017(6) 0.050(9) 0.047(8) -0.011(7) 0.004(6) 0.004(6)
C24 0.034(7) 0.037(7) 0.033(7) 0.000(6) 0.006(6) 0.001(6)
C21 0.051(10) 0.033(8) 0.068(11) -0.002(7) 0.020(8) 0.022(7)
C7 0.041(9) 0.050(9) 0.057(10) -0.001(8) -0.011(7) 0.001(7)
C2 0.030(7) 0.050(8) 0.033(7) -0.005(6) 0.007(6) 0.010(6)
C3 0.030(7) 0.044(8) 0.035(7) 0.002(6) -0.001(6) -0.001(6)
C39 0.036(7) 0.041(8) 0.035(7) -0.010(6) 0.014(6) -0.005(6)
F11 0.092(5) 0.108(6) 0.110(6) 0.018(4) 0.028(4) 0.010(4)
C9 0.086(13) 0.018(7) 0.060(10) 0.005(7) 0.027(9) 0.000(7)
C20 0.034(9) 0.085(14) 0.055(10) 0.000(10) -0.003(7) 0.001(8)
C38 0.049(9) 0.053(9) 0.030(7) -0.015(6) 0.019(6) -0.008(7)
C16 0.062(10) 0.027(7) 0.044(8) 0.002(6) -0.003(7) -0.006(6)
C41 0.046(9) 0.044(9) 0.073(11) -0.011(8) 0.031(9) -0.020(7)
C17 0.043(7) 0.032(7) 0.018(6) 0.000(5) 0.006(5) -0.004(6)
C50 0.069(11) 0.038(8) 0.046(9) -0.001(7) 0.022(8) -0.007(7)
C27 0.027(7) 0.041(8) 0.044(8) -0.003(6) 0.008(6) -0.008(6)
C10 0.050(9) 0.039(8) 0.059(10) -0.003(7) 0.021(8) -0.004(7)
C5 0.032(8) 0.043(8) 0.072(11) -0.003(8) 0.006(7) 0.000(6)
C29 0.037(8) 0.040(8) 0.067(11) -0.019(8) 0.002(7) -0.004(6)
C35 0.048(9) 0.035(8) 0.043(8) -0.003(6) 0.014(7) 0.017(6)
C11 0.059(10) 0.033(8) 0.039(8) 0.000(6) -0.001(7) 0.013(7)
F23 0.075(5) 0.073(5) 0.080(5) -0.007(3) 0.024(3) -0.009(3)
C25 0.025(8) 0.048(9) 0.076(12) -0.002(9) 0.008(7) -0.002(6)
C40 0.082(12) 0.047(9) 0.033(7) -0.023(7) 0.030(8) -0.006(8)
C30 0.052(9) 0.052(9) 0.056(10) 0.009(8) 0.017(8) -0.008(7)
C4 0.043(8) 0.054(9) 0.042(8) -0.023(7) 0.004(7) 0.003(7)
C32 0.037(8) 0.086(13) 0.038(8) -0.003(8) 0.002(7) 0.012(8)
C6 0.038(9) 0.081(13) 0.079(13) 0.010(10) 0.020(9) 0.000(8)
C46 0.085(12) 0.044(9) 0.036(8) -0.004(7) 0.029(8) -0.003(8)
F24 0.077(5) 0.065(5) 0.074(5) -0.003(3) 0.017(3) -0.004(3)
F22' 0.070(5) 0.061(5) 0.063(5) -0.006(3) 0.018(3) -0.003(3)
F23' 0.075(5) 0.073(5) 0.080(5) -0.007(3) 0.024(3) -0.009(3)
F24' 0.077(5) 0.065(5) 0.074(5) -0.003(3) 0.017(3) -0.004(3)

loop_
_atom_type_symbol
_atom_type_description
_atom_type_scat_dispersion_real
_atom_type_scat_dispersion_imag
_atom_type_scat_source
C C 0.0181 0.0091 'International Tables Vol C Tables 4.2.6.8 and 6.1.1.4'
H H 0.0000 0.0000 'International Tables Vol C Tables 4.2.6.8 and 6.1.1.4'
F F 0.0727 0.0534 'International Tables Vol C Tables 4.2.6.8 and 6.1.1.4'
N N 0.0311 0.0180 'International Tables Vol C Tables 4.2.6.8 and 6.1.1.4'
O O 0.0492 0.0322 'International Tables Vol C Tables 4.2.6.8 and 6.1.1.4'
Tb Tb -9.1472 9.1891 'International Tables Vol C Tables 4.2.6.8 and 6.1.1.4'

loop_
_geom_angle_atom_site_label_1
_geom_angle_atom_site_label_2
_geom_angle_atom_site_label_3
_geom_angle
O14 Tb2 O13 72.7(3)
O14 Tb2 O16 74.7(3)
O14 Tb2 O11 81.6(3)
O14 Tb2 N7 145.3(3)
O13 Tb2 N7 75.6(3)
O15 Tb2 O14 111.9(3)
O15 Tb2 O13 74.8(3)
O15 Tb2 O16 72.0(3)
O15 Tb2 O11 138.0(3)
O15 Tb2 O12 147.8(3)
O15 Tb2 N7 72.2(3)
O16 Tb2 O13 119.2(3)
O16 Tb2 N7 134.9(3)
O9 Tb2 O14 143.7(3)
O9 Tb2 O13 142.6(3)
O9 Tb2 O15 80.3(3)
O9 Tb2 O16 77.4(3)
O9 Tb2 O11 112.8(3)
O9 Tb2 O12 76.1(3)
O9 Tb2 N7 70.4(3)
O11 Tb2 O13 71.9(3)
O11 Tb2 O16 148.2(3)
O11 Tb2 N7 75.3(3)
O12 Tb2 O14 77.3(3)
O12 Tb2 O13 136.0(3)
O12 Tb2 O16 81.7(3)
O12 Tb2 O11 72.5(3)
O12 Tb2 N7 118.5(3)
O4 Tb1 O7 77.1(3)
O4 Tb1 O6 141.6(3)
O4 Tb1 O3 72.0(3)
O4 Tb1 O5 145.3(3)
O4 Tb1 N3 71.9(3)
O7 Tb1 N3 73.9(4)
O8 Tb1 O4 109.3(3)
O8 Tb1 O7 72.4(3)
O8 Tb1 O6 80.7(3)
O8 Tb1 O3 75.0(3)
O8 Tb1 O5 80.6(3)
O8 Tb1 N3 144.9(3)
O6 Tb1 O7 70.9(3)
O6 Tb1 O5 71.6(3)
O6 Tb1 N3 79.3(3)
O3 Tb1 O7 123.7(3)
O3 Tb1 O6 144.6(3)
O3 Tb1 O5 79.2(3)
O3 Tb1 N3 133.9(3)
O5 Tb1 O7 136.5(3)
O5 Tb1 N3 119.2(3)
O1 Tb1 O4 81.3(3)
O1 Tb1 O7 142.8(3)
O1 Tb1 O8 144.2(3)
O1 Tb1 O6 112.6(3)
O1 Tb1 O3 76.3(3)
O1 Tb1 O5 73.3(3)
O1 Tb1 N3 70.7(3)
C14 O4 Tb1 132.3(8)
C22 O7 Tb1 132.9(9)
C24 O8 Tb1 134.9(9)
C19 O6 Tb1 135.2(8)
C44 O14 Tb2 134.7(8)
C42 O13 Tb2 132.8(8)
C47 O15 Tb2 130.4(8)
C49 O16 Tb2 133.5(9)
C12 O3 Tb1 133.3(8)
N7 N8 H8 124.1
N7 N8 C34 111.7(11)
C34 N8 H8 124.1
C17 O5 Tb1 136.1(9)
N5 O9 Tb2 135.8(7)
C37 O11 Tb2 134.5(8)
N1 O1 Tb1 140.5(7)
C39 O12 Tb2 134.3(9)
O9 N5 C26 125.2(11)
O9 N5 C27 120.1(10)
C26 N5 C27 114.5(11)
N8 N7 Tb2 120.5(8)
N8 N7 C33 105.4(10)
C33 N7 Tb2 133.7(8)
O1 N1 C1 126.7(11)
O1 N1 C2 119.0(10)
C1 N1 C2 113.9(11)
O2 N2 C1 127.1(12)
O2 N2 C3 121.5(11)
C1 N2 C3 111.0(11)
N3 N4 H4 123.5
C9 N4 H4 123.5
C9 N4 N3 113.0(13)
N4 N3 Tb1 122.7(9)
N4 N3 C8 103.6(11)
C8 N3 Tb1 133.2(9)
O10 N6 C28 123.8(11)
O10 N6 C26 123.2(12)
C26 N6 C28 113.0(11)
C44 C43 H43 118.4
C42 C43 H43 118.4
C42 C43 C44 123.3(11)
O15 C47 C48 127.6(12)
O15 C47 C46 113.6(12)
C48 C47 C46 118.8(12)
O11 C37 C36 114.1(11)
O11 C37 C38 129.6(12)
C38 C37 C36 116.2(11)
O14 C44 C43 125.5(12)
O14 C44 C45 115.1(11)
C43 C44 C45 119.4(11)
C14 C13 H13 120.3
C14 C13 C12 119.4(12)
C12 C13 H13 120.3
O4 C14 C13 129.7(12)
O4 C14 C15 111.2(12)
C13 C14 C15 119.1(11)
N6 C28 C31 105.4(12)
N6 C28 C27 102.5(10)
N6 C28 C32 109.9(13)
C31 C28 C27 113.7(12)
C32 C28 C31 110.3(12)
C32 C28 C27 114.4(13)
O7 C22 C23 126.9(13)
O7 C22 C21 116.1(12)
C23 C22 C21 117.0(13)
N8 C34 H34 126.9
N8 C34 C35 106.2(10)
C35 C34 H34 126.9
N1 C1 N2 109.1(11)
N1 C1 C8 126.8(12)
N2 C1 C8 124.1(11)
F21 C36 F19 107.6(13)
F21 C36 F20 108.0(11)
F21 C36 C37 110.5(11)
F19 C36 F20 107.9(11)
F19 C36 C37 110.3(11)
F20 C36 C37 112.4(12)
O16 C49 C48 126.0(13)
O16 C49 C50 113.5(13)
C48 C49 C50 120.5(13)
O6 C19 C18 129.3(12)
O6 C19 C20 112.2(13)
C18 C19 C20 118.5(12)
C28 C31 H31A 109.5
C28 C31 H31B 109.5
C28 C31 H31C 109.5
H31A C31 H31B 109.5
H31A C31 H31C 109.5
H31B C31 H31C 109.5
C47 C48 H48 119.5
C49 C48 C47 120.9(13)
C49 C48 H48 119.5
F30 C45 F28 106.2(11)
F30 C45 C44 112.1(11)
F29 C45 F30 107.8(12)
F29 C45 F28 107.9(12)
F29 C45 C44 113.1(11)
F28 C45 C44 109.5(11)
O13 C42 C43 127.1(11)
O13 C42 C41 114.5(12)
C43 C42 C41 118.4(12)
F6 C15 F4 105.9(11)
F6 C15 F5 108.8(13)
F6 C15 C14 111.9(11)
F4 C15 C14 112.3(12)
F5 C15 F4 106.7(12)
F5 C15 C14 111.0(11)
C19 C18 H18 120.3
C19 C18 C17 119.4(13)
C17 C18 H18 120.3
O3 C12 C13 127.7(12)
O3 C12 C11 114.3(12)
C13 C12 C11 118.0(12)
N3 C8 C1 121.3(11)
N3 C8 C10 109.6(12)
C1 C8 C10 129.1(12)
N7 C33 C26 119.6(11)
N7 C33 C35 110.4(12)
C35 C33 C26 130.0(12)
N5 C26 N6 107.7(11)
N5 C26 C33 127.1(12)
N6 C26 C33 125.1(11)
C22 C23 H23 118.4
C24 C23 C22 123.3(12)
C24 C23 H23 118.4
O8 C24 C23 126.7(13)
O8 C24 C25 114.0(12)
C23 C24 C25 119.3(12)
F13 C21 F15 106.5(14)
F13 C21 F14 107.5(14)
F13 C21 C22 113.1(13)
F15 C21 C22 111.7(12)
F14 C21 F15 107.3(15)
F14 C21 C22 110.5(14)
H7A C7 H7B 109.5
H7A C7 H7C 109.5
H7B C7 H7C 109.5
C3 C7 H7A 109.5
C3 C7 H7B 109.5
C3 C7 H7C 109.5
N1 C2 C3 100.2(11)
N1 C2 C5 109.6(11)
N1 C2 C4 105.2(11)
C5 C2 C3 115.4(11)
C4 C2 C3 115.6(12)
C4 C2 C5 109.6(13)
N2 C3 C7 105.1(12)
N2 C3 C2 102.1(10)
N2 C3 C6 110.6(13)
C7 C3 C2 113.7(12)
C6 C3 C7 110.8(13)
C6 C3 C2 113.8(13)
O12 C39 C38 129.8(13)
O12 C39 C40 113.9(12)
C38 C39 C40 116.2(11)
N4 C9 H9 125.6
N4 C9 C10 108.9(13)
C10 C9 H9 125.6
F12 C20 F10 106.5(16)
F12 C20 C19 115.9(13)
F12 C20 F11 109.6(17)
F10 C20 C19 111.9(15)
F11 C20 F10 103.7(14)
F11 C20 C19 108.5(16)
C37 C38 H38 121.0
C39 C38 C37 118.1(12)
C39 C38 H38 121.0
F9 C16 F7 104.3(12)
F9 C16 C17 112.0(13)
F7 C16 C17 111.1(12)
F8 C16 F9 106.8(12)
F8 C16 F7 106.1(14)
F8 C16 C17 115.8(12)
F27 C41 F25 106.0(13)
F27 C41 C42 112.1(12)
F25 C41 C42 108.6(14)
F26 C41 F27 108.8(15)
F26 C41 F25 106.9(13)
F26 C41 C42 114.1(14)
O5 C17 C18 127.4(13)
O5 C17 C16 115.3(12)
C18 C17 C16 117.3(12)
F35 C50 C49 111.8(13)
F36 C50 F35 107.4(14)
F36 C50 F34 110.3(15)
F36 C50 C49 110.1(12)
F34 C50 F35 105.6(13)
F34 C50 C49 111.6(14)
N5 C27 C28 100.3(11)
N5 C27 C29 105.7(11)
C29 C27 C28 115.3(12)
C30 C27 N5 108.6(11)
C30 C27 C28 116.9(12)
C30 C27 C29 109.0(13)
C8 C10 H10 127.5
C9 C10 C8 104.9(13)
C9 C10 H10 127.5
C2 C5 H5A 109.5
C2 C5 H5B 109.5
C2 C5 H5C 109.5
H5A C5 H5B 109.5
H5A C5 H5C 109.5
H5B C5 H5C 109.5
C27 C29 H29A 109.5
C27 C29 H29B 109.5
C27 C29 H29C 109.5
H29A C29 H29B 109.5
H29A C29 H29C 109.5
H29B C29 H29C 109.5
C34 C35 H35 126.9
C33 C35 C34 106.3(12)
C33 C35 H35 126.9
F1 C11 F2 105.2(12)
F1 C11 C12 112.4(13)
F3 C11 F1 108.6(12)
F3 C11 F2 106.0(14)
F3 C11 C12 114.1(13)
F2 C11 C12 110.0(12)
F16 C25 F18 106.9(13)
F16 C25 C24 110.4(14)
F17 C25 F16 106.7(13)
F17 C25 F18 107.1(14)
F17 C25 C24 111.9(13)
F18 C25 C24 113.5(13)
F22 C40 C39 115.4(12)
F22 C40 F24 103.8(9)
F23 C40 F22 106.2(9)
F23 C40 C39 115.7(12)
F23 C40 F24 104.7(9)
F24 C40 C39 110.0(13)
F22' C40 C39 116.6(14)
F22' C40 F23' 104.3(10)
F22' C40 F24' 106.1(11)
F23' C40 C39 107.3(14)
F24' C40 C39 117.1(14)
F24' C40 F23' 104.1(10)
C27 C30 H30A 109.5
C27 C30 H30B 109.5
C27 C30 H30C 109.5
H30A C30 H30B 109.5
H30A C30 H30C 109.5
H30B C30 H30C 109.5
C2 C4 H4A 109.5
C2 C4 H4B 109.5
C2 C4 H4C 109.5
H4A C4 H4B 109.5
H4A C4 H4C 109.5
H4B C4 H4C 109.5
C28 C32 H32A 109.5
C28 C32 H32B 109.5
C28 C32 H32C 109.5
H32A C32 H32B 109.5
H32A C32 H32C 109.5
H32B C32 H32C 109.5
C3 C6 H6A 109.5
C3 C6 H6B 109.5
C3 C6 H6C 109.5
H6A C6 H6B 109.5
H6A C6 H6C 109.5
H6B C6 H6C 109.5
F31 C46 F33 106.1(14)
F31 C46 F32 107.2(14)
F31 C46 C47 112.5(13)
F33 C46 F32 106.6(14)
F33 C46 C47 109.8(13)
F32 C46 C47 114.1(13)

loop_
_geom_bond_atom_site_label_1
_geom_bond_atom_site_label_2
_geom_bond_distance
Tb2 O14 2.345(9)
Tb2 O13 2.368(9)
Tb2 O15 2.332(8)
Tb2 O16 2.349(8)
Tb2 O9 2.329(8)
Tb2 O11 2.349(8)
Tb2 O12 2.342(9)
Tb2 N7 2.524(11)
Tb1 O4 2.346(8)
Tb1 O7 2.375(8)
Tb1 O8 2.335(8)
Tb1 O6 2.357(7)
Tb1 O3 2.352(9)
Tb1 O5 2.365(9)
Tb1 O1 2.289(8)
Tb1 N3 2.531(11)
F27 C41 1.332(19)
F6 C15 1.314(17)
F30 C45 1.324(16)
F21 C36 1.314(17)
F4 C15 1.353(16)
O4 C14 1.227(14)
O7 C22 1.250(16)
O8 C24 1.246(16)
F19 C36 1.315(17)
O6 C19 1.235(14)
O14 C44 1.272(15)
O13 C42 1.264(15)
O15 C47 1.244(16)
F20 C36 1.340(16)
O16 C49 1.259(16)
F9 C16 1.348(17)
F29 C45 1.323(17)
O3 C12 1.257(15)
F35 C50 1.333(18)
F1 C11 1.315(18)
F7 C16 1.355(19)
F8 C16 1.332(17)
N8 H8 0.8600
N8 N7 1.337(14)
N8 C34 1.355(18)
F31 C46 1.32(2)
O5 C17 1.250(14)
O9 N5 1.306(14)
F12 C20 1.27(2)
O11 C37 1.230(15)
F28 C45 1.337(17)
F16 C25 1.32(2)
O1 N1 1.312(14)
F3 C11 1.310(17)
O12 C39 1.256(16)
F25 C41 1.35(2)
F13 C21 1.291(19)
F15 C21 1.33(2)
F33 C46 1.33(2)
F17 C25 1.30(2)
F2 C11 1.36(2)
N5 C26 1.337(16)
N5 C27 1.495(17)
N7 C33 1.354(17)
F10 C20 1.36(2)
F18 C25 1.332(18)
N1 C1 1.320(16)
N1 C2 1.495(17)
F5 C15 1.316(17)
F36 C50 1.286(19)
N2 O2 1.236(15)
N2 C1 1.358(18)
N2 C3 1.501(18)
N4 H4 0.8600
N4 N3 1.356(16)
N4 C9 1.31(2)
O10 N6 1.272(16)
F34 C50 1.299(19)
F32 C46 1.330(17)
F14 C21 1.31(2)
N3 C8 1.367(17)
N6 C28 1.470(18)
N6 C26 1.369(17)
F26 C41 1.295(19)
C43 H43 0.9300
C43 C44 1.389(18)
C43 C42 1.376(18)
C47 C48 1.39(2)
C47 C46 1.526(19)
C37 C36 1.554(18)
C37 C38 1.401(19)
C44 C45 1.529(19)
C13 H13 0.9300
C13 C14 1.378(18)
C13 C12 1.400(19)
C14 C15 1.560(18)
C28 C31 1.55(2)
C28 C27 1.58(2)
C28 C32 1.50(2)
C22 C23 1.38(2)
C22 C21 1.545(19)
C34 H34 0.9300
C34 C35 1.38(2)
C1 C8 1.418(18)
C49 C48 1.39(2)
C49 C50 1.53(2)
C19 C18 1.39(2)
C19 C20 1.53(2)
C31 H31A 0.9600
C31 H31B 0.9600
C31 H31C 0.9600
C48 H48 0.9300
C42 C41 1.512(18)
C18 H18 0.9300
C18 C17 1.399(19)
C12 C11 1.520(19)
F22 C40 1.340(9)
C8 C10 1.42(2)
C33 C26 1.427(18)
C33 C35 1.369(19)
C23 H23 0.9300
C23 C24 1.37(2)
C24 C25 1.54(2)
C7 H7A 0.9600
C7 H7B 0.9600
C7 H7C 0.9600
C7 C3 1.53(2)
C2 C3 1.55(2)
C2 C5 1.54(2)
C2 C4 1.511(19)
C3 C6 1.53(2)
C39 C38 1.39(2)
C39 C40 1.515(18)
F11 C20 1.31(2)
C9 H9 0.9300
C9 C10 1.35(2)
C38 H38 0.9300
C16 C17 1.502(19)
C27 C29 1.50(2)
C27 C30 1.49(2)
C10 H10 0.9300
C5 H5A 0.9600
C5 H5B 0.9600
C5 H5C 0.9600
C29 H29A 0.9600
C29 H29B 0.9600
C29 H29C 0.9600
C35 H35 0.9300
F23 C40 1.325(9)
C40 F24 1.364(9)
C40 F22' 1.335(10)
C40 F23' 1.366(10)
C40 F24' 1.338(10)
C30 H30A 0.9600
C30 H30B 0.9600
C30 H30C 0.9600
C4 H4A 0.9600
C4 H4B 0.9600
C4 H4C 0.9600
C32 H32A 0.9600
C32 H32B 0.9600
C32 H32C 0.9600
C6 H6A 0.9600
C6 H6B 0.9600
C6 H6C 0.9600

loop_
_geom_torsion_atom_site_label_1
_geom_torsion_atom_site_label_2
_geom_torsion_atom_site_label_3
_geom_torsion_atom_site_label_4
_geom_torsion
Tb2 O14 C44 C43 -9(2)
Tb2 O14 C44 C45 173.6(8)
Tb2 O13 C42 C43 13(2)
Tb2 O13 C42 C41 -168.4(10)
Tb2 O15 C47 C48 -30.7(19)
Tb2 O15 C47 C46 151.3(10)
Tb2 O16 C49 C48 8(2)
Tb2 O16 C49 C50 -175.1(9)
Tb2 O9 N5 C26 30.7(18)
Tb2 O9 N5 C27 -144.6(10)
Tb2 O11 C37 C36 169.5(8)
Tb2 O11 C37 C38 -13(2)
Tb2 O12 C39 C38 0(2)
Tb2 O12 C39 C40 -177.8(8)
Tb2 N7 C33 C26 6(2)
Tb2 N7 C33 C35 -171.4(9)
Tb1 O4 C14 C13 -23(2)
Tb1 O4 C14 C15 156.0(9)
Tb1 O7 C22 C23 13(2)
Tb1 O7 C22 C21 -167.5(9)
Tb1 O8 C24 C23 -12(2)
Tb1 O8 C24 C25 168.9(10)
Tb1 O6 C19 C18 -12(2)
Tb1 O6 C19 C20 168.3(9)
Tb1 O3 C12 C13 12(2)
Tb1 O3 C12 C11 -166.8(9)
Tb1 O5 C17 C18 -8(2)
Tb1 O5 C17 C16 173.9(10)
Tb1 O1 N1 C1 -8(2)
Tb1 O1 N1 C2 179.4(9)
Tb1 N3 C8 C1 7(2)
Tb1 N3 C8 C10 -170.6(9)
O4 C14 C15 F6 51.1(15)
O4 C14 C15 F4 170.0(11)
O4 C14 C15 F5 -70.7(15)
O7 C22 C23 C24 2(2)
O7 C22 C21 F13 136.0(15)
O7 C22 C21 F15 16(2)
O7 C22 C21 F14 -103.4(16)
O8 C24 C25 F16 -57.6(17)
O8 C24 C25 F17 61.1(18)
O8 C24 C25 F18 -177.6(13)
O6 C19 C18 C17 4(2)
O6 C19 C20 F12 43(2)
O6 C19 C20 F10 165.7(13)
O6 C19 C20 F11 -80.5(17)
O14 C44 C45 F30 -38.7(16)
O14 C44 C45 F29 -160.8(12)
O14 C44 C45 F28 78.9(14)
O13 C42 C41 F27 34.0(19)
O13 C42 C41 F25 -82.7(15)
O13 C42 C41 F26 158.2(14)
O15 C47 C48 C49 0(2)
O15 C47 C46 F31 57.6(17)
O15 C47 C46 F33 -60.3(16)
O15 C47 C46 F32 -179.9(13)
O16 C49 C48 C47 12(2)
O16 C49 C50 F35 165.7(12)
O16 C49 C50 F36 -75.0(17)
O16 C49 C50 F34 47.8(18)
F9 C16 C17 O5 53.7(17)
F9 C16 C17 C18 -124.9(14)
O3 C12 C11 F1 54.3(17)
O3 C12 C11 F3 178.6(12)
O3 C12 C11 F2 -62.5(16)
F7 C16 C17 O5 -62.4(16)
F7 C16 C17 C18 118.9(14)
F8 C16 C17 O5 176.5(13)
F8 C16 C17 C18 -2(2)
N8 N7 C33 C26 179.3(12)
N8 N7 C33 C35 1.6(16)
N8 C34 C35 C33 1.7(16)
O9 N5 C26 N6 -178.9(11)
O9 N5 C26 C33 4(2)
O9 N5 C27 C28 -173.5(10)
O9 N5 C27 C29 66.5(15)
O9 N5 C27 C30 -50.3(16)
O11 C37 C36 F21 82.6(15)
O11 C37 C36 F19 -36.3(15)
O11 C37 C36 F20 -156.8(11)
O11 C37 C38 C39 2(2)
O1 N1 C1 N2 -178.7(12)
O1 N1 C1 C8 1(2)
O1 N1 C2 C3 -170.9(11)
O1 N1 C2 C5 -49.1(16)
O1 N1 C2 C4 68.7(15)
O12 C39 C38 C37 5(2)
O12 C39 C40 F22 172.3(11)
O12 C39 C40 F23 -62.9(15)
O12 C39 C40 F24 55.4(14)
O12 C39 C40 F22' 132.5(13)
O12 C39 C40 F23' -111.1(14)
O12 C39 C40 F24' 5.3(17)
N7 N8 C34 C35 -0.8(16)
N7 C33 C26 N5 -20(2)
N7 C33 C26 N6 163.1(13)
N7 C33 C35 C34 -2.1(17)
N1 C1 C8 N3 -2(2)
N1 C1 C8 C10 175.9(15)
N1 C2 C3 N2 -17.9(12)
N1 C2 C3 C7 94.8(13)
N1 C2 C3 C6 -137.1(12)
N2 C1 C8 N3 178.3(13)
N2 C1 C8 C10 -4(2)
N4 N3 C8 C1 178.9(12)
N4 N3 C8 C10 1.0(15)
N4 C9 C10 C8 -1.3(19)
O10 N6 C28 C31 71.8(18)
O10 N6 C28 C27 -169.0(14)
O10 N6 C28 C32 -47(2)
O10 N6 C26 N5 175.3(14)
O10 N6 C26 C33 -7(2)
N3 N4 C9 C10 2.0(19)
N3 C8 C10 C9 0.1(18)
O2 N2 C1 N1 179.7(14)
O2 N2 C1 C8 0(2)
O2 N2 C3 C7 71.0(17)
O2 N2 C3 C2 -170.0(13)
O2 N2 C3 C6 -48.6(18)
N6 C28 C27 N5 -13.0(13)
N6 C28 C27 C29 99.9(14)
N6 C28 C27 C30 -130.1(13)
C43 C44 C45 F30 144.2(12)
C43 C44 C45 F29 22.1(18)
C43 C44 C45 F28 -98.2(14)
C43 C42 C41 F27 -147.7(13)
C43 C42 C41 F25 95.6(15)
C43 C42 C41 F26 -23(2)
C44 C43 C42 O13 6(2)
C44 C43 C42 C41 -171.7(13)
C13 C14 C15 F6 -130.3(13)
C13 C14 C15 F4 -11.3(18)
C13 C14 C15 F5 108.0(15)
C13 C12 C11 F1 -124.6(14)
C13 C12 C11 F3 0(2)
C13 C12 C11 F2 118.6(13)
C14 C13 C12 O3 5(2)
C14 C13 C12 C11 -176.5(12)
C28 N6 C26 N5 -6.7(16)
C28 N6 C26 C33 170.8(13)
C22 C23 C24 O8 -3(2)
C22 C23 C24 C25 176.3(14)
C34 N8 N7 Tb2 173.6(8)
C34 N8 N7 C33 -0.5(15)
C1 N1 C2 C3 15.8(14)
C1 N1 C2 C5 137.6(13)
C1 N1 C2 C4 -104.6(14)
C1 N2 C3 C7 -102.3(14)
C1 N2 C3 C2 16.7(15)
C1 N2 C3 C6 138.2(13)
C1 C8 C10 C9 -177.6(15)
C36 C37 C38 C39 179.5(12)
C19 C18 C17 O5 6(2)
C19 C18 C17 C16 -175.9(13)
C31 C28 C27 N5 100.2(13)
C31 C28 C27 C29 -147.0(13)
C31 C28 C27 C30 -16.9(18)
C48 C47 C46 F31 -120.6(14)
C48 C47 C46 F33 121.5(14)
C48 C47 C46 F32 2(2)
C48 C49 C50 F35 -17(2)
C48 C49 C50 F36 101.8(16)
C48 C49 C50 F34 -135.4(15)
C42 C43 C44 O14 -9(2)
C42 C43 C44 C45 168.2(12)
C18 C19 C20 F12 -136.1(16)
C18 C19 C20 F10 -14(2)
C18 C19 C20 F11 100.1(18)
C12 C13 C14 O4 1(2)
C12 C13 C14 C15 -177.8(11)
C26 N5 C27 C28 10.8(14)
C26 N5 C27 C29 -109.3(13)
C26 N5 C27 C30 133.9(13)
C26 N6 C28 C31 -106.3(14)
C26 N6 C28 C27 12.9(16)
C26 N6 C28 C32 134.9(13)
C26 C33 C35 C34 -179.5(14)
C23 C22 C21 F13 -45(2)
C23 C22 C21 F15 -164.8(14)
C23 C22 C21 F14 75.8(18)
C23 C24 C25 F16 123.2(15)
C23 C24 C25 F17 -118.2(15)
C23 C24 C25 F18 3(2)
C21 C22 C23 C24 -177.4(14)
C2 N1 C1 N2 -6.0(16)
C2 N1 C1 C8 173.9(13)
C3 N2 C1 N1 -7.5(16)
C3 N2 C1 C8 172.6(13)
C9 N4 N3 Tb1 170.9(10)
C9 N4 N3 C8 -1.8(16)
C20 C19 C18 C17 -176.4(14)
C38 C37 C36 F21 -95.0(15)
C38 C37 C36 F19 146.1(12)
C38 C37 C36 F20 25.6(17)
C38 C39 C40 F22 -5.5(16)
C38 C39 C40 F23 119.3(13)
C38 C39 C40 F24 -122.4(13)
C38 C39 C40 F22' -45.3(17)
C38 C39 C40 F23' 71.1(15)
C38 C39 C40 F24' -172.5(14)
C50 C49 C48 C47 -164.6(13)
C27 N5 C26 N6 -3.4(15)
C27 N5 C26 C33 179.2(13)
C5 C2 C3 N2 -135.5(12)
C5 C2 C3 C7 -22.9(18)
C5 C2 C3 C6 105.2(15)
C35 C33 C26 N5 157.3(14)
C35 C33 C26 N6 -20(2)
C40 C39 C38 C37 -178.0(11)
C4 C2 C3 N2 94.6(14)
C4 C2 C3 C7 -152.7(13)
C4 C2 C3 C6 -24.6(18)
C32 C28 C27 N5 -131.9(13)
C32 C28 C27 C29 -19.0(18)
C32 C28 C27 C30 111.0(15)
C46 C47 C48 C49 177.6(13)
